data_7201126
loop_
_publ_author_name
'Biju, Silvanose'
'Reddy, M. L. P.'
'Cowley, Alan H.'
'Vasudevan, Kalyan V.'

_publ_section_title
;
 3-Phenyl-4-acyl-5-isoxazolonate complex of Tb3+ doped into
 poly-\b-hydroxybutyrate matrix as a promising light-conversion
 molecular device
;
_journal_issue 29
_journal_name_full 'Journal of Materials Chemistry'
_journal_page_first 5179
_journal_paper_doi 10.1039/b905304b
_journal_volume 19
_journal_year 2009
_chemical_formula_sum 'C41 H44 N3 O11 Tb'
_chemical_formula_weight 913.71
_chemical_name_systematic
;
?
;
_space_group_IT_number 14
_symmetry_cell_setting monoclinic
_symmetry_space_group_name_Hall '-P 2ybc'
_symmetry_space_group_name_H-M 'P 1 21/c 1'
_atom_sites_solution_hydrogens geom
_atom_sites_solution_primary direct
_atom_sites_solution_secondary difmap
_audit_creation_method SHELXL-97
_cell_angle_alpha 90.000
_cell_angle_beta 96.327(8)
_cell_angle_gamma 90.000
_cell_formula_units_Z 4
_cell_length_a 8.756(1)
_cell_length_b 38.268(3)
_cell_length_c 12.162(2)
_cell_measurement_reflns_used 8786
_cell_measurement_temperature 293(2)
_cell_measurement_theta_max 29.5
_cell_measurement_theta_min 2.3
_cell_volume 4050.4(9)
_computing_cell_refinement 'APEX2/SAINT (Bruker, 2004)'
_computing_data_collection 'APEX2 (Bruker, 2004)'
_computing_data_reduction 'SAINT/XPREP (Bruker, 2004)'
_computing_molecular_graphics 'ORTEP3 (Farrugia, 1997) and Mercury (Bruno et al., 2002)'
_computing_publication_material 'SHELXL-97 (Sheldrick, 1997)'
_computing_structure_refinement 'SHELXL-97 (Sheldrick, 1997)'
_computing_structure_solution 'SIR92 (Altornare et al., 1993)'
_diffrn_ambient_temperature 293(2)
_diffrn_measured_fraction_theta_full 0.999
_diffrn_measured_fraction_theta_max 0.933
_diffrn_measurement_device_type 'Bruker axs kappa apex2 CCD Diffractometer'
_diffrn_measurement_method '\w and \f scan'
_diffrn_radiation_monochromator graphite
_diffrn_radiation_source 'fine-focus sealed tube'
_diffrn_radiation_type MoK\a
_diffrn_radiation_wavelength 0.71073
_diffrn_reflns_av_R_equivalents 0.0278
_diffrn_reflns_av_sigmaI/netI 0.0373
_diffrn_reflns_limit_h_max 11
_diffrn_reflns_limit_h_min -14
_diffrn_reflns_limit_k_max 61
_diffrn_reflns_limit_k_min -51
_diffrn_reflns_limit_l_max 18
_diffrn_reflns_limit_l_min -18
_diffrn_reflns_number 55338
_diffrn_reflns_theta_full 25.00
_diffrn_reflns_theta_max 34.91
_diffrn_reflns_theta_min 1.06
_diffrn_standards_decay_% 0
_exptl_absorpt_coefficient_mu 1.809
_exptl_absorpt_correction_T_max 0.6859
_exptl_absorpt_correction_T_min 0.5523
_exptl_absorpt_correction_type multi-scan
_exptl_absorpt_process_details 'SADABS(Bruker, 1999)'
_exptl_crystal_colour colourless
_exptl_crystal_density_diffrn 1.498
_exptl_crystal_density_method 'not measured'
_exptl_crystal_description block
_exptl_crystal_F_000 1856
_exptl_crystal_size_max 0.30
_exptl_crystal_size_mid 0.20
_exptl_crystal_size_min 0.20
_refine_diff_density_max 1.480
_refine_diff_density_min -1.148
_refine_diff_density_rms 0.124
_refine_ls_extinction_coef 0.00144(15)
_refine_ls_extinction_expression Fc^*^=kFc[1+0.001xFc^2^\l^3^/sin(2\q)]^-1/4^
_refine_ls_extinction_method SHELXL
_refine_ls_goodness_of_fit_ref 1.197
_refine_ls_hydrogen_treatment mixed
_refine_ls_matrix_type full
_refine_ls_number_parameters 525
_refine_ls_number_reflns 16522
_refine_ls_number_restraints 4
_refine_ls_restrained_S_all 1.197
_refine_ls_R_factor_all 0.0816
_refine_ls_R_factor_gt 0.0512
_refine_ls_shift/su_max 0.001
_refine_ls_shift/su_mean 0.000
_refine_ls_structure_factor_coef Fsqd
_refine_ls_weighting_details 'calc w=1/[\s^2^(Fo^2^)+(0.0468P)^2^+2.4403P] where P=(Fo^2^+2Fc^2^)/3'
_refine_ls_weighting_scheme calc
_refine_ls_wR_factor_gt 0.1125
_refine_ls_wR_factor_ref 0.1271
_reflns_number_gt 11700
_reflns_number_total 16522
_reflns_threshold_expression >2sigma(I)
_cod_data_source_file b905304b.txt
_cod_data_source_block bijutbibp1
_cod_original_sg_symbol_H-M P21/c
_cod_database_code 7201126

loop_
_symmetry_equiv_pos_as_xyz
'x, y, z'
'-x, y+1/2, -z+1/2'
'-x, -y, -z'
'x, -y-1/2, z-1/2'

loop_
_atom_site_label
_atom_site_type_symbol
_atom_site_fract_x
_atom_site_fract_y
_atom_site_fract_z
_atom_site_U_iso_or_equiv
_atom_site_adp_type
_atom_site_occupancy
_atom_site_symmetry_multiplicity
_atom_site_calc_flag
_atom_site_refinement_flags
_atom_site_disorder_assembly
_atom_site_disorder_group
C1 C 0.7276(4) 0.17526(8) 0.2677(3) 0.0423(7) Uani 1 1 d . . .
C2 C 0.8715(4) 0.16336(8) 0.2409(3) 0.0401(6) Uani 1 1 d . . .
C3 C 0.8908(4) 0.12876(9) 0.2055(3) 0.0437(7) Uani 1 1 d . . .
C4 C 1.0161(4) 0.17965(9) 0.2303(3) 0.0449(7) Uani 1 1 d . . .
C5 C 1.0768(4) 0.21508(10) 0.2595(3) 0.0507(8) Uani 1 1 d . . .
C6 C 1.1434(6) 0.22180(12) 0.3647(4) 0.0703(12) Uani 1 1 d . . .
H6 H 1.1418 0.2049 0.4196 0.084 Uiso 1 1 calc R . .
C7 C 1.2135(6) 0.25392(15) 0.3890(5) 0.0889(17) Uani 1 1 d . . .
H7 H 1.2588 0.2585 0.4603 0.107 Uiso 1 1 calc R . .
C8 C 1.2161(6) 0.27858(13) 0.3087(7) 0.0930(19) Uani 1 1 d . . .
H8 H 1.2644 0.2999 0.3251 0.112 Uiso 1 1 calc R . .
C9 C 1.1501(8) 0.27244(14) 0.2069(6) 0.0992(19) Uani 1 1 d . . .
H9 H 1.1502 0.2897 0.1529 0.119 Uiso 1 1 calc R . .
C10 C 1.0812(6) 0.24060(13) 0.1809(5) 0.0789(14) Uani 1 1 d . . .
H10 H 1.0371 0.2364 0.1090 0.095 Uiso 1 1 calc R . .
C11 C 0.6942(4) 0.21373(9) 0.2874(4) 0.0570(10) Uani 1 1 d . . .
H11 H 0.7853 0.2276 0.2760 0.068 Uiso 1 1 calc R . .
C12 C 0.6615(10) 0.21739(13) 0.4079(5) 0.116(3) Uani 1 1 d . . .
H12A H 0.6328 0.2411 0.4217 0.174 Uiso 1 1 calc R . .
H12B H 0.7521 0.2114 0.4561 0.174 Uiso 1 1 calc R . .
H12C H 0.5792 0.2020 0.4216 0.174 Uiso 1 1 calc R . .
C13 C 0.5619(7) 0.22610(13) 0.2099(7) 0.107(2) Uani 1 1 d . . .
H13A H 0.5901 0.2262 0.1358 0.160 Uiso 1 1 calc R . .
H13B H 0.5342 0.2493 0.2300 0.160 Uiso 1 1 calc R . .
H13C H 0.4760 0.2107 0.2138 0.160 Uiso 1 1 calc R . .
C14 C 0.6272(3) 0.03788(7) 0.0620(2) 0.0343(6) Uani 1 1 d . . .
C15 C 0.6870(3) 0.01037(7) 0.1320(3) 0.0346(6) Uani 1 1 d . . .
C16 C 0.6835(4) 0.01095(8) 0.2478(3) 0.0405(6) Uani 1 1 d . . .
C17 C 0.7356(3) -0.01513(7) 0.0567(3) 0.0366(6) Uani 1 1 d . . .
C18 C 0.8150(4) -0.04924(8) 0.0768(3) 0.0396(6) Uani 1 1 d . . .
C19 C 0.7384(4) -0.07826(9) 0.1081(4) 0.0555(9) Uani 1 1 d . . .
H19 H 0.6346 -0.0768 0.1176 0.067 Uiso 1 1 calc R . .
C20 C 0.8156(5) -0.10961(10) 0.1255(4) 0.0628(11) Uani 1 1 d . . .
H20 H 0.7638 -0.1291 0.1483 0.075 Uiso 1 1 calc R . .
C21 C 0.9668(6) -0.11234(11) 0.1097(4) 0.0669(11) Uani 1 1 d . . .
H21 H 1.0182 -0.1335 0.1220 0.080 Uiso 1 1 calc R . .
C22 C 1.0421(5) -0.08379(13) 0.0758(5) 0.0757(14) Uani 1 1 d . . .
H22 H 1.1446 -0.0856 0.0632 0.091 Uiso 1 1 calc R . .
C23 C 0.9671(4) -0.05212(10) 0.0600(4) 0.0590(10) Uani 1 1 d . . .
H23 H 1.0198 -0.0327 0.0378 0.071 Uiso 1 1 calc R . .
C24 C 0.7122(5) -0.02104(10) 0.3192(3) 0.0559(9) Uani 1 1 d . . .
H24 H 0.7782 -0.0371 0.2830 0.067 Uiso 1 1 calc R . .
C25 C 0.5579(7) -0.03887(15) 0.3278(5) 0.0939(17) Uani 1 1 d . . .
H25A H 0.4943 -0.0239 0.3668 0.141 Uiso 1 1 calc R . .
H25B H 0.5745 -0.0605 0.3671 0.141 Uiso 1 1 calc R . .
H25C H 0.5080 -0.0434 0.2549 0.141 Uiso 1 1 calc R . .
C26 C 0.7893(7) -0.01253(14) 0.4321(4) 0.0862(16) Uani 1 1 d . . .
H26A H 0.8888 -0.0027 0.4258 0.129 Uiso 1 1 calc R . .
H26B H 0.8006 -0.0335 0.4757 0.129 Uiso 1 1 calc R . .
H26C H 0.7280 0.0040 0.4672 0.129 Uiso 1 1 calc R . .
C27 C 0.7014(4) 0.11222(8) 0.5165(3) 0.0423(7) Uani 1 1 d . . .
C28 C 0.5656(3) 0.12932(8) 0.5408(3) 0.0393(6) Uani 1 1 d . . .
C29 C 0.4291(4) 0.12718(9) 0.4691(3) 0.0465(8) Uani 1 1 d . . .
C30 C 0.5225(4) 0.14816(9) 0.6336(3) 0.0471(8) Uani 1 1 d . . .
C31 C 0.6138(4) 0.15909(9) 0.7388(3) 0.0473(7) Uani 1 1 d . . .
C32 C 0.5810(5) 0.14553(13) 0.8380(4) 0.0687(12) Uani 1 1 d . . .
H32 H 0.5065 0.1282 0.8389 0.082 Uiso 1 1 calc R . .
C33 C 0.6580(6) 0.15743(18) 0.9375(4) 0.0864(17) Uani 1 1 d . . .
H33 H 0.6339 0.1483 1.0043 0.104 Uiso 1 1 calc R . .
C34 C 0.7674(6) 0.18218(13) 0.9363(4) 0.0715(13) Uani 1 1 d . . .
H34 H 0.8188 0.1901 1.0026 0.086 Uiso 1 1 calc R . .
C35 C 0.8032(5) 0.19565(10) 0.8386(4) 0.0600(10) Uani 1 1 d . . .
H35 H 0.8798 0.2125 0.8383 0.072 Uiso 1 1 calc R . .
C36 C 0.7257(5) 0.18429(9) 0.7403(3) 0.0548(9) Uani 1 1 d . . .
H36 H 0.7495 0.1938 0.6740 0.066 Uiso 1 1 calc R . .
C37 C 0.8420(4) 0.10936(11) 0.5995(3) 0.0559(10) Uani 1 1 d . . .
H37 H 0.8178 0.1198 0.6692 0.067 Uiso 1 1 calc R . .
C38 C 0.8814(10) 0.07186(17) 0.6207(6) 0.148(4) Uani 1 1 d . . .
H38A H 0.7953 0.0601 0.6463 0.222 Uiso 1 1 calc R . .
H38B H 0.9683 0.0702 0.6759 0.222 Uiso 1 1 calc R . .
H38C H 0.9060 0.0612 0.5535 0.222 Uiso 1 1 calc R . .
C39 C 0.9701(7) 0.1298(3) 0.5594(6) 0.162(4) Uani 1 1 d . . .
H39A H 1.0541 0.1312 0.6170 0.244 Uiso 1 1 calc R . .
H39B H 0.9347 0.1529 0.5394 0.244 Uiso 1 1 calc R . .
H39C H 1.0037 0.1185 0.4959 0.244 Uiso 1 1 calc R . .
C40 C 0.2206(11) 0.0493(3) 0.2913(7) 0.176(5) Uani 1 1 d . . .
H40A H 0.2715 0.0359 0.3523 0.211 Uiso 1 1 calc R . .
H40B H 0.1942 0.0716 0.3224 0.211 Uiso 1 1 calc R . .
C41 C 0.0853(8) 0.0330(3) 0.2623(6) 0.147(4) Uani 1 1 d . . .
H41A H 0.0436 0.0406 0.1899 0.221 Uiso 1 1 calc R . .
H41B H 0.0146 0.0386 0.3146 0.221 Uiso 1 1 calc R . .
H41C H 0.1016 0.0082 0.2616 0.221 Uiso 1 1 calc R . .
N1 N 1.1127(4) 0.15817(9) 0.1941(4) 0.0670(10) Uani 1 1 d . . .
N2 N 0.7110(3) -0.00500(7) -0.0456(2) 0.0421(6) Uani 1 1 d . . .
N3 N 0.3790(4) 0.15701(12) 0.6224(3) 0.0737(11) Uani 1 1 d . . .
O1 O 0.6180(3) 0.15480(6) 0.2694(2) 0.0530(6) Uani 1 1 d . . .
O2 O 0.8059(3) 0.10301(6) 0.1966(2) 0.0522(6) Uani 1 1 d . . .
O3 O 1.0343(3) 0.12543(8) 0.1761(3) 0.0699(9) Uani 1 1 d . . .
O4 O 0.5665(2) 0.06627(5) 0.07938(18) 0.0396(5) Uani 1 1 d . . .
O5 O 0.6459(3) 0.03820(6) 0.29461(19) 0.0493(6) Uani 1 1 d . . .
O6 O 0.6407(3) 0.02877(6) -0.04426(19) 0.0416(5) Uani 1 1 d . . .
O7 O 0.3951(3) 0.11364(7) 0.3773(2) 0.0501(6) Uani 1 1 d . . .
O8 O 0.7076(3) 0.09813(7) 0.4244(2) 0.0534(6) Uani 1 1 d . . .
O9 O 0.3169(3) 0.14368(9) 0.5170(3) 0.0715(9) Uani 1 1 d . . .
O10 O 0.3800(3) 0.12636(7) 0.1248(2) 0.0504(6) Uani 1 1 d D . .
O11 O 0.3319(3) 0.05666(7) 0.2235(2) 0.0568(7) Uani 1 1 d D . .
Tb1 Tb 0.560380(16) 0.094468(4) 0.252436(13) 0.03897(6) Uani 1 1 d . . .
H11A H 0.337(7) 0.0373(9) 0.183(4) 0.11(2) Uiso 1 1 d D . .
H10A H 0.322(4) 0.1158(12) 0.076(3) 0.096(19) Uiso 1 1 d D . .
H10B H 0.328(4) 0.1391(11) 0.164(3) 0.085(16) Uiso 1 1 d D . .

loop_
_atom_site_aniso_label
_atom_site_aniso_U_11
_atom_site_aniso_U_22
_atom_site_aniso_U_33
_atom_site_aniso_U_23
_atom_site_aniso_U_13
_atom_site_aniso_U_12
C1 0.0402(16) 0.0347(14) 0.0530(18) -0.0064(13) 0.0097(13) -0.0024(12)
C2 0.0352(15) 0.0356(14) 0.0500(18) -0.0091(12) 0.0076(12) -0.0051(12)
C3 0.0350(15) 0.0446(16) 0.0529(19) -0.0119(14) 0.0108(13) -0.0013(13)
C4 0.0404(16) 0.0441(17) 0.0510(18) -0.0047(14) 0.0090(13) -0.0053(14)
C5 0.0415(18) 0.0483(18) 0.063(2) -0.0029(16) 0.0114(16) -0.0093(14)
C6 0.073(3) 0.061(3) 0.075(3) -0.009(2) 0.001(2) -0.015(2)
C7 0.077(3) 0.080(4) 0.109(4) -0.034(3) 0.004(3) -0.022(3)
C8 0.072(3) 0.053(3) 0.159(6) -0.023(3) 0.035(4) -0.025(2)
C9 0.108(5) 0.062(3) 0.132(5) 0.014(3) 0.035(4) -0.024(3)
C10 0.090(4) 0.066(3) 0.082(3) 0.014(2) 0.015(3) -0.016(3)
C11 0.049(2) 0.0316(15) 0.094(3) -0.0128(17) 0.0271(19) -0.0060(14)
C12 0.206(8) 0.047(3) 0.106(4) -0.024(3) 0.073(5) -0.014(4)
C13 0.080(4) 0.050(3) 0.184(6) -0.007(3) -0.018(4) 0.018(2)
C14 0.0273(12) 0.0324(13) 0.0429(15) -0.0078(11) 0.0017(11) -0.0048(10)
C15 0.0302(13) 0.0290(12) 0.0436(16) -0.0052(11) -0.0011(11) 0.0002(10)
C16 0.0410(16) 0.0345(14) 0.0448(17) -0.0030(12) -0.0015(13) 0.0018(12)
C17 0.0277(13) 0.0318(13) 0.0496(17) -0.0084(12) 0.0010(11) -0.0026(10)
C18 0.0370(15) 0.0345(14) 0.0461(17) -0.0091(12) -0.0013(12) 0.0016(12)
C19 0.0378(17) 0.0371(17) 0.090(3) -0.0028(17) 0.0007(17) -0.0006(14)
C20 0.061(2) 0.0343(17) 0.090(3) 0.0014(18) -0.006(2) 0.0004(16)
C21 0.077(3) 0.042(2) 0.080(3) -0.0017(19) 0.004(2) 0.0251(19)
C22 0.055(2) 0.067(3) 0.109(4) 0.013(3) 0.027(2) 0.026(2)
C23 0.0428(19) 0.0473(19) 0.088(3) 0.0101(19) 0.0128(18) 0.0086(15)
C24 0.077(3) 0.0425(18) 0.0465(19) 0.0015(15) -0.0022(17) 0.0107(17)
C25 0.111(5) 0.073(3) 0.100(4) 0.021(3) 0.019(3) -0.021(3)
C26 0.123(5) 0.073(3) 0.056(3) 0.001(2) -0.019(3) 0.025(3)
C27 0.0384(16) 0.0377(15) 0.0510(18) -0.0119(13) 0.0056(13) 0.0008(12)
C28 0.0345(14) 0.0381(14) 0.0465(17) -0.0093(12) 0.0094(12) -0.0012(12)
C29 0.0320(15) 0.0480(18) 0.061(2) -0.0115(15) 0.0129(14) -0.0004(13)
C30 0.0413(17) 0.0460(17) 0.056(2) -0.0111(15) 0.0133(14) -0.0004(14)
C31 0.0499(18) 0.0448(17) 0.0494(19) -0.0086(14) 0.0146(14) 0.0062(15)
C32 0.060(3) 0.084(3) 0.064(3) 0.005(2) 0.017(2) -0.013(2)
C33 0.076(3) 0.141(5) 0.044(2) 0.015(3) 0.014(2) 0.001(3)
C34 0.076(3) 0.078(3) 0.057(3) -0.015(2) -0.005(2) 0.021(2)
C35 0.072(3) 0.0371(17) 0.068(3) -0.0105(16) -0.002(2) 0.0027(17)
C36 0.072(3) 0.0418(18) 0.051(2) -0.0010(15) 0.0082(18) -0.0031(17)
C37 0.0413(18) 0.065(2) 0.059(2) -0.0228(18) -0.0071(16) 0.0123(17)
C38 0.181(8) 0.093(4) 0.145(6) -0.046(4) -0.100(6) 0.080(5)
C39 0.065(4) 0.320(13) 0.098(5) -0.009(6) -0.007(3) -0.079(6)
C40 0.177(8) 0.214(10) 0.154(7) -0.080(7) 0.094(7) -0.129(8)
C41 0.108(5) 0.216(10) 0.123(6) -0.016(6) 0.037(5) -0.078(6)
N1 0.0413(17) 0.059(2) 0.104(3) -0.0215(19) 0.0234(17) -0.0132(15)
N2 0.0408(14) 0.0329(12) 0.0525(16) -0.0099(11) 0.0043(12) 0.0008(10)
N3 0.0504(19) 0.100(3) 0.072(2) -0.040(2) 0.0130(16) 0.008(2)
O1 0.0391(12) 0.0344(11) 0.0878(19) -0.0114(11) 0.0167(12) -0.0019(10)
O2 0.0406(12) 0.0398(12) 0.0779(17) -0.0244(11) 0.0142(12) -0.0074(10)
O3 0.0425(14) 0.0626(17) 0.109(2) -0.0375(16) 0.0302(15) -0.0106(12)
O4 0.0408(11) 0.0298(9) 0.0472(12) -0.0046(8) 0.0003(9) 0.0042(8)
O5 0.0657(16) 0.0392(12) 0.0424(12) -0.0068(9) 0.0035(11) 0.0081(11)
O6 0.0443(12) 0.0342(10) 0.0462(12) -0.0031(9) 0.0040(9) 0.0025(9)
O7 0.0340(11) 0.0583(15) 0.0577(15) -0.0172(12) 0.0045(10) -0.0016(10)
O8 0.0426(13) 0.0586(15) 0.0579(15) -0.0236(12) 0.0007(11) 0.0137(11)
O9 0.0340(13) 0.106(2) 0.0752(19) -0.0377(17) 0.0097(12) 0.0081(14)
O10 0.0435(13) 0.0446(13) 0.0625(16) -0.0080(11) 0.0039(12) 0.0080(11)
O11 0.0537(15) 0.0538(15) 0.0654(17) -0.0177(13) 0.0174(12) -0.0187(12)
Tb1 0.03363(8) 0.03200(8) 0.05147(10) -0.01002(6) 0.00558(6) 0.00045(6)

loop_
_atom_type_symbol
_atom_type_description
_atom_type_scat_dispersion_real
_atom_type_scat_dispersion_imag
_atom_type_scat_source
C C 0.0033 0.0016 'International Tables Vol C Tables 4.2.6.8 and 6.1.1.4'
H H 0.0000 0.0000 'International Tables Vol C Tables 4.2.6.8 and 6.1.1.4'
N N 0.0061 0.0033 'International Tables Vol C Tables 4.2.6.8 and 6.1.1.4'
O O 0.0106 0.0060 'International Tables Vol C Tables 4.2.6.8 and 6.1.1.4'
Tb Tb -0.1723 4.1537 'International Tables Vol C Tables 4.2.6.8 and 6.1.1.4'

loop_
_geom_angle_atom_site_label_1
_geom_angle_atom_site_label_2
_geom_angle_atom_site_label_3
_geom_angle
_geom_angle_site_symmetry_1
_geom_angle_site_symmetry_3
_geom_angle_publ_flag
O1 C1 C2 120.8(3) . . ?
O1 C1 C11 116.4(3) . . ?
C2 C1 C11 122.6(3) . . ?
C3 C2 C1 121.0(3) . . ?
C3 C2 C4 104.2(3) . . ?
C1 C2 C4 134.6(3) . . ?
O2 C3 O3 118.1(3) . . ?
O2 C3 C2 133.4(3) . . ?
O3 C3 C2 108.4(3) . . ?
N1 C4 C2 111.9(3) . . ?
N1 C4 C5 115.6(3) . . ?
C2 C4 C5 132.3(3) . . ?
C10 C5 C6 118.4(4) . . ?
C10 C5 C4 121.4(4) . . ?
C6 C5 C4 119.9(4) . . ?
C5 C6 C7 119.8(5) . . ?
C5 C6 H6 120.1 . . ?
C7 C6 H6 120.1 . . ?
C8 C7 C6 120.1(5) . . ?
C8 C7 H7 119.9 . . ?
C6 C7 H7 119.9 . . ?
C9 C8 C7 120.4(5) . . ?
C9 C8 H8 119.8 . . ?
C7 C8 H8 119.8 . . ?
C8 C9 C10 120.2(6) . . ?
C8 C9 H9 119.9 . . ?
C10 C9 H9 119.9 . . ?
C5 C10 C9 121.0(5) . . ?
C5 C10 H10 119.5 . . ?
C9 C10 H10 119.5 . . ?
C13 C11 C1 110.9(4) . . ?
C13 C11 C12 111.3(5) . . ?
C1 C11 C12 107.4(3) . . ?
C13 C11 H11 109.1 . . ?
C1 C11 H11 109.1 . . ?
C12 C11 H11 109.1 . . ?
C11 C12 H12A 109.5 . . ?
C11 C12 H12B 109.5 . . ?
H12A C12 H12B 109.5 . . ?
C11 C12 H12C 109.5 . . ?
H12A C12 H12C 109.5 . . ?
H12B C12 H12C 109.5 . . ?
C11 C13 H13A 109.5 . . ?
C11 C13 H13B 109.5 . . ?
H13A C13 H13B 109.5 . . ?
C11 C13 H13C 109.5 . . ?
H13A C13 H13C 109.5 . . ?
H13B C13 H13C 109.5 . . ?
O4 C14 O6 118.2(3) . . ?
O4 C14 C15 133.3(3) . . ?
O6 C14 C15 108.4(2) . . ?
C16 C15 C14 122.7(3) . . ?
C16 C15 C17 133.5(3) . . ?
C14 C15 C17 103.7(3) . . ?
O5 C16 C15 120.3(3) . . ?
O5 C16 C24 116.8(3) . . ?
C15 C16 C24 122.8(3) . . ?
N2 C17 C15 112.3(3) . . ?
N2 C17 C18 116.4(3) . . ?
C15 C17 C18 131.2(3) . . ?
C19 C18 C23 119.2(3) . . ?
C19 C18 C17 121.5(3) . . ?
C23 C18 C17 119.3(3) . . ?
C18 C19 C20 120.0(4) . . ?
C18 C19 H19 120.0 . . ?
C20 C19 H19 120.0 . . ?
C21 C20 C19 120.8(4) . . ?
C21 C20 H20 119.6 . . ?
C19 C20 H20 119.6 . . ?
C20 C21 C22 119.4(4) . . ?
C20 C21 H21 120.3 . . ?
C22 C21 H21 120.3 . . ?
C21 C22 C23 120.5(4) . . ?
C21 C22 H22 119.8 . . ?
C23 C22 H22 119.8 . . ?
C18 C23 C22 120.2(4) . . ?
C18 C23 H23 119.9 . . ?
C22 C23 H23 119.9 . . ?
C26 C24 C16 112.4(3) . . ?
C26 C24 C25 110.3(4) . . ?
C16 C24 C25 108.0(4) . . ?
C26 C24 H24 108.7 . . ?
C16 C24 H24 108.7 . . ?
C25 C24 H24 108.7 . . ?
C24 C25 H25A 109.5 . . ?
C24 C25 H25B 109.5 . . ?
H25A C25 H25B 109.5 . . ?
C24 C25 H25C 109.5 . . ?
H25A C25 H25C 109.5 . . ?
H25B C25 H25C 109.5 . . ?
C24 C26 H26A 109.5 . . ?
C24 C26 H26B 109.5 . . ?
H26A C26 H26B 109.5 . . ?
C24 C26 H26C 109.5 . . ?
H26A C26 H26C 109.5 . . ?
H26B C26 H26C 109.5 . . ?
O8 C27 C28 120.5(3) . . ?
O8 C27 C37 117.1(3) . . ?
C28 C27 C37 122.4(3) . . ?
C29 C28 C27 121.4(3) . . ?
C29 C28 C30 103.9(3) . . ?
C27 C28 C30 134.5(3) . . ?
O7 C29 O9 118.0(3) . . ?
O7 C29 C28 133.6(3) . . ?
O9 C29 C28 108.4(3) . . ?
N3 C30 C28 112.8(3) . . ?
N3 C30 C31 116.1(3) . . ?
C28 C30 C31 131.1(3) . . ?
C32 C31 C36 118.2(4) . . ?
C32 C31 C30 120.2(4) . . ?
C36 C31 C30 121.5(3) . . ?
C31 C32 C33 120.7(4) . . ?
C31 C32 H32 119.7 . . ?
C33 C32 H32 119.7 . . ?
C34 C33 C32 119.8(4) . . ?
C34 C33 H33 120.1 . . ?
C32 C33 H33 120.1 . . ?
C33 C34 C35 120.4(4) . . ?
C33 C34 H34 119.8 . . ?
C35 C34 H34 119.8 . . ?
C34 C35 C36 119.9(4) . . ?
C34 C35 H35 120.1 . . ?
C36 C35 H35 120.1 . . ?
C31 C36 C35 121.0(4) . . ?
C31 C36 H36 119.5 . . ?
C35 C36 H36 119.5 . . ?
C38 C37 C39 113.1(6) . . ?
C38 C37 C27 110.0(4) . . ?
C39 C37 C27 109.3(4) . . ?
C38 C37 H37 108.1 . . ?
C39 C37 H37 108.1 . . ?
C27 C37 H37 108.1 . . ?
C37 C38 H38A 109.5 . . ?
C37 C38 H38B 109.5 . . ?
H38A C38 H38B 109.5 . . ?
C37 C38 H38C 109.5 . . ?
H38A C38 H38C 109.5 . . ?
H38B C38 H38C 109.5 . . ?
C37 C39 H39A 109.5 . . ?
C37 C39 H39B 109.5 . . ?
H39A C39 H39B 109.5 . . ?
C37 C39 H39C 109.5 . . ?
H39A C39 H39C 109.5 . . ?
H39B C39 H39C 109.5 . . ?
C41 C40 O11 126.6(7) . . ?
C41 C40 H40A 105.7 . . ?
O11 C40 H40A 105.7 . . ?
C41 C40 H40B 105.7 . . ?
O11 C40 H40B 105.7 . . ?
H40A C40 H40B 106.1 . . ?
C40 C41 H41A 109.5 . . ?
C40 C41 H41B 109.5 . . ?
H41A C41 H41B 109.5 . . ?
C40 C41 H41C 109.5 . . ?
H41A C41 H41C 109.5 . . ?
H41B C41 H41C 109.5 . . ?
C4 N1 O3 106.7(3) . . ?
C17 N2 O6 106.5(2) . . ?
C30 N3 O9 105.7(3) . . ?
C1 O1 Tb1 140.5(2) . . ?
C3 O2 Tb1 130.4(2) . . ?
C3 O3 N1 108.7(3) . . ?
C14 O4 Tb1 127.1(2) . . ?
C16 O5 Tb1 140.3(2) . . ?
C14 O6 N2 109.0(2) . . ?
C29 O7 Tb1 128.0(2) . . ?
C27 O8 Tb1 138.9(2) . . ?
C29 O9 N3 109.2(3) . . ?
Tb1 O10 H10A 121(4) . . ?
Tb1 O10 H10B 106(3) . . ?
H10A O10 H10B 110.9(17) . . ?
C40 O11 Tb1 130.8(4) . . ?
C40 O11 H11A 104(4) . . ?
Tb1 O11 H11A 118(4) . . ?
O5 Tb1 O7 110.92(9) . . ?
O5 Tb1 O8 74.03(8) . . ?
O7 Tb1 O8 73.64(9) . . ?
O5 Tb1 O2 84.82(9) . . ?
O7 Tb1 O2 143.07(8) . . ?
O8 Tb1 O2 79.53(10) . . ?
O5 Tb1 O1 145.68(10) . . ?
O7 Tb1 O1 77.15(9) . . ?
O8 Tb1 O1 76.84(10) . . ?
O2 Tb1 O1 72.32(8) . . ?
O5 Tb1 O4 74.66(8) . . ?
O7 Tb1 O4 143.01(8) . . ?
O8 Tb1 O4 139.26(8) . . ?
O2 Tb1 O4 72.28(8) . . ?
O1 Tb1 O4 119.72(9) . . ?
O5 Tb1 O10 141.49(9) . . ?
O7 Tb1 O10 81.42(10) . . ?
O8 Tb1 O10 143.19(8) . . ?
O2 Tb1 O10 107.34(10) . . ?
O1 Tb1 O10 71.44(9) . . ?
O4 Tb1 O10 74.75(8) . . ?
O5 Tb1 O11 73.94(10) . . ?
O7 Tb1 O11 74.03(9) . . ?
O8 Tb1 O11 121.49(10) . . ?
O2 Tb1 O11 142.74(8) . . ?
O1 Tb1 O11 138.36(9) . . ?
O4 Tb1 O11 72.73(8) . . ?
O10 Tb1 O11 75.05(10) . . ?

loop_
_geom_bond_atom_site_label_1
_geom_bond_atom_site_label_2
_geom_bond_distance
_geom_bond_site_symmetry_2
_geom_bond_publ_flag
C1 O1 1.241(4) . ?
C1 C2 1.411(4) . ?
C1 C11 1.525(4) . ?
C2 C3 1.408(4) . ?
C2 C4 1.430(5) . ?
C3 O2 1.232(4) . ?
C3 O3 1.350(4) . ?
C4 N1 1.291(5) . ?
C4 C5 1.485(5) . ?
C5 C10 1.370(6) . ?
C5 C6 1.370(6) . ?
C6 C7 1.391(6) . ?
C6 H6 0.9300 . ?
C7 C8 1.360(9) . ?
C7 H7 0.9300 . ?
C8 C9 1.328(9) . ?
C8 H8 0.9300 . ?
C9 C10 1.381(7) . ?
C9 H9 0.9300 . ?
C10 H10 0.9300 . ?
C11 C13 1.488(7) . ?
C11 C12 1.530(7) . ?
C11 H11 0.9800 . ?
C12 H12A 0.9600 . ?
C12 H12B 0.9600 . ?
C12 H12C 0.9600 . ?
C13 H13A 0.9600 . ?
C13 H13B 0.9600 . ?
C13 H13C 0.9600 . ?
C14 O4 1.238(3) . ?
C14 O6 1.356(4) . ?
C14 C15 1.418(4) . ?
C15 C16 1.412(4) . ?
C15 C17 1.435(4) . ?
C16 O5 1.249(4) . ?
C16 C24 1.507(5) . ?
C17 N2 1.298(4) . ?
C17 C18 1.486(4) . ?
C18 C19 1.373(5) . ?
C18 C23 1.375(5) . ?
C19 C20 1.382(5) . ?
C19 H19 0.9300 . ?
C20 C21 1.363(6) . ?
C20 H20 0.9300 . ?
C21 C22 1.363(7) . ?
C21 H21 0.9300 . ?
C22 C23 1.382(5) . ?
C22 H22 0.9300 . ?
C23 H23 0.9300 . ?
C24 C26 1.498(6) . ?
C24 C25 1.528(7) . ?
C24 H24 0.9800 . ?
C25 H25A 0.9600 . ?
C25 H25B 0.9600 . ?
C25 H25C 0.9600 . ?
C26 H26A 0.9600 . ?
C26 H26B 0.9600 . ?
C26 H26C 0.9600 . ?
C27 O8 1.249(4) . ?
C27 C28 1.417(4) . ?
C27 C37 1.508(5) . ?
C28 C29 1.402(5) . ?
C28 C30 1.425(4) . ?
C29 O7 1.237(4) . ?
C29 O9 1.353(4) . ?
C30 N3 1.294(5) . ?
C30 C31 1.492(5) . ?
C31 C32 1.372(6) . ?
C31 C36 1.373(5) . ?
C32 C33 1.395(7) . ?
C32 H32 0.9300 . ?
C33 C34 1.349(7) . ?
C33 H33 0.9300 . ?
C34 C35 1.363(7) . ?
C34 H34 0.9300 . ?
C35 C36 1.378(6) . ?
C35 H35 0.9300 . ?
C36 H36 0.9300 . ?
C37 C38 1.491(7) . ?
C37 C39 1.493(8) . ?
C37 H37 0.9800 . ?
C38 H38A 0.9600 . ?
C38 H38B 0.9600 . ?
C38 H38C 0.9600 . ?
C39 H39A 0.9600 . ?
C39 H39B 0.9600 . ?
C39 H39C 0.9600 . ?
C40 C41 1.352(9) . ?
C40 O11 1.373(7) . ?
C40 H40A 0.9700 . ?
C40 H40B 0.9700 . ?
C41 H41A 0.9600 . ?
C41 H41B 0.9600 . ?
C41 H41C 0.9600 . ?
N1 O3 1.434(4) . ?
N2 O6 1.432(3) . ?
N3 O9 1.430(5) . ?
O1 Tb1 2.367(2) . ?
O2 Tb1 2.347(3) . ?
O4 Tb1 2.371(2) . ?
O5 Tb1 2.319(2) . ?
O7 Tb1 2.329(2) . ?
O8 Tb1 2.337(3) . ?
O10 Tb1 2.419(3) . ?
O10 H10A 0.844(10) . ?
O10 H10B 0.846(10) . ?
O11 Tb1 2.463(3) . ?
O11 H11A 0.892(10) . ?

loop_
_geom_hbond_atom_site_label_D
_geom_hbond_atom_site_label_H
_geom_hbond_atom_site_label_A
_geom_hbond_distance_DH
_geom_hbond_distance_HA
_geom_hbond_distance_DA
_geom_hbond_angle_DHA
_geom_hbond_site_symmetry_A
O11 H11A N2 0.892(10) 2.09(3) 2.924(4) 156(5) 3_655
O10 H10B N1 0.846(10) 2.09(3) 2.847(4) 148(4) 1_455

loop_
_geom_torsion_atom_site_label_1
_geom_torsion_atom_site_label_2
_geom_torsion_atom_site_label_3
_geom_torsion_atom_site_label_4
_geom_torsion
_geom_torsion_site_symmetry_1
_geom_torsion_site_symmetry_2
_geom_torsion_site_symmetry_3
_geom_torsion_site_symmetry_4
_geom_torsion_publ_flag
O1 C1 C2 C3 6.0(5) . . . . ?
C11 C1 C2 C3 -169.4(4) . . . . ?
O1 C1 C2 C4 179.0(4) . . . . ?
C11 C1 C2 C4 3.6(6) . . . . ?
C1 C2 C3 O2 -5.0(7) . . . . ?
C4 C2 C3 O2 -179.8(4) . . . . ?
C1 C2 C3 O3 174.4(3) . . . . ?
C4 C2 C3 O3 -0.5(4) . . . . ?
C3 C2 C4 N1 -0.4(5) . . . . ?
C1 C2 C4 N1 -174.2(4) . . . . ?
C3 C2 C4 C5 -175.9(4) . . . . ?
C1 C2 C4 C5 10.3(7) . . . . ?
N1 C4 C5 C10 84.1(5) . . . . ?
C2 C4 C5 C10 -100.6(5) . . . . ?
N1 C4 C5 C6 -89.6(5) . . . . ?
C2 C4 C5 C6 85.7(6) . . . . ?
C10 C5 C6 C7 -0.2(7) . . . . ?
C4 C5 C6 C7 173.7(4) . . . . ?
C5 C6 C7 C8 0.0(8) . . . . ?
C6 C7 C8 C9 0.9(9) . . . . ?
C7 C8 C9 C10 -1.5(10) . . . . ?
C6 C5 C10 C9 -0.4(8) . . . . ?
C4 C5 C10 C9 -174.2(5) . . . . ?
C8 C9 C10 C5 1.3(9) . . . . ?
O1 C1 C11 C13 -53.6(5) . . . . ?
C2 C1 C11 C13 122.0(5) . . . . ?
O1 C1 C11 C12 68.2(5) . . . . ?
C2 C1 C11 C12 -116.2(5) . . . . ?
O4 C14 C15 C16 1.3(5) . . . . ?
O6 C14 C15 C16 -177.0(3) . . . . ?
O4 C14 C15 C17 178.3(3) . . . . ?
O6 C14 C15 C17 0.0(3) . . . . ?
C14 C15 C16 O5 -9.9(5) . . . . ?
C17 C15 C16 O5 174.2(3) . . . . ?
C14 C15 C16 C24 165.5(3) . . . . ?
C17 C15 C16 C24 -10.5(5) . . . . ?
C16 C15 C17 N2 176.9(3) . . . . ?
C14 C15 C17 N2 0.4(3) . . . . ?
C16 C15 C17 C18 -6.9(5) . . . . ?
C14 C15 C17 C18 176.6(3) . . . . ?
N2 C17 C18 C19 -108.3(4) . . . . ?
C15 C17 C18 C19 75.6(5) . . . . ?
N2 C17 C18 C23 69.4(4) . . . . ?
C15 C17 C18 C23 -106.7(4) . . . . ?
C23 C18 C19 C20 2.0(6) . . . . ?
C17 C18 C19 C20 179.7(4) . . . . ?
C18 C19 C20 C21 -1.4(7) . . . . ?
C19 C20 C21 C22 -0.3(7) . . . . ?
C20 C21 C22 C23 1.5(8) . . . . ?
C19 C18 C23 C22 -0.8(6) . . . . ?
C17 C18 C23 C22 -178.5(4) . . . . ?
C21 C22 C23 C18 -1.0(8) . . . . ?
O5 C16 C24 C26 -37.2(5) . . . . ?
C15 C16 C24 C26 147.3(4) . . . . ?
O5 C16 C24 C25 84.8(4) . . . . ?
C15 C16 C24 C25 -90.7(5) . . . . ?
O8 C27 C28 C29 8.3(5) . . . . ?
C37 C27 C28 C29 -170.2(4) . . . . ?
O8 C27 C28 C30 -178.3(4) . . . . ?
C37 C27 C28 C30 3.2(6) . . . . ?
C27 C28 C29 O7 -3.7(6) . . . . ?
C30 C28 C29 O7 -178.9(4) . . . . ?
C27 C28 C29 O9 175.5(3) . . . . ?
C30 C28 C29 O9 0.3(4) . . . . ?
C29 C28 C30 N3 -0.4(5) . . . . ?
C27 C28 C30 N3 -174.7(4) . . . . ?
C29 C28 C30 C31 179.7(4) . . . . ?
C27 C28 C30 C31 5.4(7) . . . . ?
N3 C30 C31 C32 65.3(6) . . . . ?
C28 C30 C31 C32 -114.9(5) . . . . ?
N3 C30 C31 C36 -110.7(5) . . . . ?
C28 C30 C31 C36 69.2(6) . . . . ?
C36 C31 C32 C33 0.8(7) . . . . ?
C30 C31 C32 C33 -175.3(4) . . . . ?
C31 C32 C33 C34 -0.9(8) . . . . ?
C32 C33 C34 C35 0.0(8) . . . . ?
C33 C34 C35 C36 0.9(7) . . . . ?
C32 C31 C36 C35 0.1(6) . . . . ?
C30 C31 C36 C35 176.2(3) . . . . ?
C34 C35 C36 C31 -1.0(6) . . . . ?
O8 C27 C37 C38 -57.5(6) . . . . ?
C28 C27 C37 C38 121.0(5) . . . . ?
O8 C27 C37 C39 67.2(6) . . . . ?
C28 C27 C37 C39 -114.2(6) . . . . ?
C2 C4 N1 O3 1.0(5) . . . . ?
C5 C4 N1 O3 177.3(3) . . . . ?
C15 C17 N2 O6 -0.6(3) . . . . ?
C18 C17 N2 O6 -177.4(2) . . . . ?
C28 C30 N3 O9 0.3(5) . . . . ?
C31 C30 N3 O9 -179.8(3) . . . . ?
C2 C1 O1 Tb1 5.8(6) . . . . ?
C11 C1 O1 Tb1 -178.5(3) . . . . ?
O3 C3 O2 Tb1 173.3(3) . . . . ?
C2 C3 O2 Tb1 -7.4(7) . . . . ?
O2 C3 O3 N1 -179.4(4) . . . . ?
C2 C3 O3 N1 1.1(4) . . . . ?
C4 N1 O3 C3 -1.3(5) . . . . ?
O6 C14 O4 Tb1 -169.26(18) . . . . ?
C15 C14 O4 Tb1 12.5(5) . . . . ?
C15 C16 O5 Tb1 3.6(5) . . . . ?
C24 C16 O5 Tb1 -172.0(3) . . . . ?
O4 C14 O6 N2 -179.0(2) . . . . ?
C15 C14 O6 N2 -0.4(3) . . . . ?
C17 N2 O6 C14 0.6(3) . . . . ?
O9 C29 O7 Tb1 164.9(3) . . . . ?
C28 C29 O7 Tb1 -15.9(6) . . . . ?
C28 C27 O8 Tb1 8.4(6) . . . . ?
C37 C27 O8 Tb1 -173.0(3) . . . . ?
O7 C29 O9 N3 179.3(4) . . . . ?
C28 C29 O9 N3 -0.1(5) . . . . ?
C30 N3 O9 C29 -0.1(5) . . . . ?
C41 C40 O11 Tb1 168.0(9) . . . . ?
C16 O5 Tb1 O7 146.8(4) . . . . ?
C16 O5 Tb1 O8 -148.3(4) . . . . ?
C16 O5 Tb1 O2 -67.7(4) . . . . ?
C16 O5 Tb1 O1 -115.3(4) . . . . ?
C16 O5 Tb1 O4 5.3(4) . . . . ?
C16 O5 Tb1 O10 43.8(4) . . . . ?
C16 O5 Tb1 O11 81.4(4) . . . . ?
C29 O7 Tb1 O5 84.5(3) . . . . ?
C29 O7 Tb1 O8 19.3(3) . . . . ?
C29 O7 Tb1 O2 -25.8(4) . . . . ?
C29 O7 Tb1 O1 -60.5(3) . . . . ?
C29 O7 Tb1 O4 176.6(3) . . . . ?
C29 O7 Tb1 O10 -133.3(3) . . . . ?
C29 O7 Tb1 O11 149.9(3) . . . . ?
C27 O8 Tb1 O5 -136.1(4) . . . . ?
C27 O8 Tb1 O7 -18.0(4) . . . . ?
C27 O8 Tb1 O2 136.3(4) . . . . ?
C27 O8 Tb1 O1 62.3(4) . . . . ?
C27 O8 Tb1 O4 -177.2(3) . . . . ?
C27 O8 Tb1 O10 31.3(5) . . . . ?
C27 O8 Tb1 O11 -76.9(4) . . . . ?
C3 O2 Tb1 O5 -143.0(3) . . . . ?
C3 O2 Tb1 O7 -24.5(4) . . . . ?
C3 O2 Tb1 O8 -68.3(3) . . . . ?
C3 O2 Tb1 O1 11.1(3) . . . . ?
C3 O2 Tb1 O4 141.5(4) . . . . ?
C3 O2 Tb1 O10 74.4(4) . . . . ?
C3 O2 Tb1 O11 162.3(3) . . . . ?
C1 O1 Tb1 O5 38.9(5) . . . . ?
C1 O1 Tb1 O7 147.3(4) . . . . ?
C1 O1 Tb1 O8 71.4(4) . . . . ?
C1 O1 Tb1 O2 -11.7(4) . . . . ?
C1 O1 Tb1 O4 -68.3(4) . . . . ?
C1 O1 Tb1 O10 -127.6(4) . . . . ?
C1 O1 Tb1 O11 -165.7(4) . . . . ?
C14 O4 Tb1 O5 -12.1(2) . . . . ?
C14 O4 Tb1 O7 -116.7(2) . . . . ?
C14 O4 Tb1 O8 28.8(3) . . . . ?
C14 O4 Tb1 O2 77.3(2) . . . . ?
C14 O4 Tb1 O1 133.9(2) . . . . ?
C14 O4 Tb1 O10 -168.5(2) . . . . ?
C14 O4 Tb1 O11 -89.7(2) . . . . ?
C40 O11 Tb1 O5 97.2(8) . . . . ?
C40 O11 Tb1 O7 -20.7(8) . . . . ?
C40 O11 Tb1 O8 38.0(8) . . . . ?
C40 O11 Tb1 O2 155.0(7) . . . . ?
C40 O11 Tb1 O1 -68.7(8) . . . . ?
C40 O11 Tb1 O4 175.8(8) . . . . ?
C40 O11 Tb1 O10 -105.9(8) . . . . ?
